data_7012525
loop_
_publ_author_name
'Ding, Yuqiang'
'Ma, Qingjun'
'Roesky, Herbert W.'
'Us\'on, Isabel'
'Noltemeyer, Mathias'
'Schmidt, Hans-Georg'

_publ_section_title
;
 Syntheses, structures and properties of [{HC(CMeNAr)2}Ge(E)X] (Ar =
 2,6-iPr2C6H3; E = S, Se; X = F, Cl)
;
_journal_issue 6
_journal_name_full 'Dalton Transactions'
_journal_page_first 1094
_journal_paper_doi 10.1039/b211617k
_journal_year 2003
_chemical_formula_sum 'C35 H54 Cl0 Ge N2 Se'
_chemical_formula_weight 654.35
_space_group_IT_number 14
_symmetry_cell_setting monoclinic
_symmetry_space_group_name_Hall '-P 2yn'
_symmetry_space_group_name_H-M 'P 1 21/n 1'
_atom_sites_solution_hydrogens geom
_atom_sites_solution_primary direct
_atom_sites_solution_secondary difmap
_audit_creation_method SHELXL-97
_cell_angle_alpha 90.00
_cell_angle_beta 99.00(3)
_cell_angle_gamma 90.00
_cell_formula_units_Z 4
_cell_length_a 16.714(3)
_cell_length_b 10.213(2)
_cell_length_c 18.801(4)
_cell_measurement_reflns_used 30
_cell_measurement_temperature 200(2)
_cell_measurement_theta_max 12.5
_cell_measurement_theta_min 10
_cell_volume 3169.8(11)
_computing_cell_refinement DIF4
_computing_data_collection DIF4
_computing_data_reduction REDU4
_computing_molecular_graphics SHELXTL
_computing_publication_material SHELXTL
_computing_structure_refinement 'SHELXL-97 (Sheldrick, 1997)'
_computing_structure_solution 'SHELXS-97 (Sheldrick, 1990)'
_diffrn_ambient_temperature 200(2)
_diffrn_measured_fraction_theta_full 0.996
_diffrn_measured_fraction_theta_max 0.996
_diffrn_measurement_device_type 'STOE AED2'
_diffrn_measurement_method 'profile fit'
_diffrn_radiation_monochromator graphite
_diffrn_radiation_source 'fine-focus sealed tube'
_diffrn_radiation_type MoK\a
_diffrn_radiation_wavelength 0.71073
_diffrn_reflns_av_R_equivalents 0.0568
_diffrn_reflns_av_sigmaI/netI 0.0251
_diffrn_reflns_limit_h_max 19
_diffrn_reflns_limit_h_min -19
_diffrn_reflns_limit_k_max 12
_diffrn_reflns_limit_k_min -7
_diffrn_reflns_limit_l_max 22
_diffrn_reflns_limit_l_min -14
_diffrn_reflns_number 5791
_diffrn_reflns_theta_full 25.01
_diffrn_reflns_theta_max 25.01
_diffrn_reflns_theta_min 3.55
_diffrn_standards_decay_% 0
_diffrn_standards_interval_time '90 min'
_exptl_absorpt_coefficient_mu 2.141
_exptl_absorpt_correction_T_max 0.4814
_exptl_absorpt_correction_T_min 0.2234
_exptl_crystal_colour orange
_exptl_crystal_density_diffrn 1.371
_exptl_crystal_density_method 'not measured'
_exptl_crystal_description blocks
_exptl_crystal_F_000 1376
_exptl_crystal_size_max 1.00
_exptl_crystal_size_mid 0.60
_exptl_crystal_size_min 0.40
_refine_diff_density_max 0.575
_refine_diff_density_min -1.603
_refine_diff_density_rms 0.086
_refine_ls_extinction_method none
_refine_ls_goodness_of_fit_ref 1.110
_refine_ls_hydrogen_treatment mixed
_refine_ls_matrix_type full
_refine_ls_number_parameters 350
_refine_ls_number_reflns 5569
_refine_ls_number_restraints 315
_refine_ls_restrained_S_all 1.080
_refine_ls_R_factor_all 0.0523
_refine_ls_R_factor_gt 0.0430
_refine_ls_shift/su_max 0.001
_refine_ls_shift/su_mean 0.000
_refine_ls_structure_factor_coef Fsqd
_refine_ls_weighting_details 'calc w=1/[\s^2^(Fo^2^)+(0.0600P)^2^+3.0300P] where P=(Fo^2^+2Fc^2^)/3'
_refine_ls_weighting_scheme calc
_refine_ls_wR_factor_gt 0.1029
_refine_ls_wR_factor_ref 0.1091
_reflns_number_gt 4844
_reflns_number_total 5569
_reflns_threshold_expression >2sigma(I)
_cod_data_source_file b211617k.txt
_cod_data_source_block r1015x
_cod_original_cell_volume 3170.1(11)
_cod_original_sg_symbol_H-M P2(1)/n
_cod_database_code 7012525

loop_
_symmetry_equiv_pos_as_xyz
'x, y, z'
'-x+1/2, y+1/2, -z+1/2'
'-x, -y, -z'
'x-1/2, -y-1/2, z-1/2'

loop_
_atom_site_label
_atom_site_type_symbol
_atom_site_fract_x
_atom_site_fract_y
_atom_site_fract_z
_atom_site_U_iso_or_equiv
_atom_site_adp_type
_atom_site_occupancy
_atom_site_symmetry_multiplicity
_atom_site_calc_flag
_atom_site_refinement_flags
_atom_site_disorder_assembly
_atom_site_disorder_group
Ge1 Ge 0.797427(18) 0.43736(3) 0.054371(17) 0.01991(11) Uani 1 1 d DU . .
Se1 Se 0.81298(2) 0.65133(3) 0.041440(19) 0.03202(12) Uani 1 1 d U A .
N1 N 0.80886(15) 0.3430(2) -0.03312(13) 0.0202(5) Uani 1 1 d U A .
C1 C 0.88323(19) 0.3273(3) -0.04830(16) 0.0228(6) Uani 1 1 d U . .
N2 N 0.89164(14) 0.3575(2) 0.11004(13) 0.0195(5) Uani 1 1 d U A .
C2 C 0.95276(18) 0.3410(3) 0.00310(17) 0.0250(7) Uani 1 1 d U A .
H2A H 1.0026 0.3502 -0.0147 0.030 Uiso 1 1 calc R . .
C3 C 0.95663(18) 0.3425(3) 0.07769(17) 0.0234(7) Uani 1 1 d U . .
C4 C 0.8951(2) 0.2940(4) -0.12378(17) 0.0328(8) Uani 1 1 d U A .
H4A H 0.8508 0.2374 -0.1460 0.049 Uiso 1 1 calc R . .
H4B H 0.9469 0.2483 -0.1226 0.049 Uiso 1 1 calc R . .
H4C H 0.8954 0.3747 -0.1520 0.049 Uiso 1 1 calc R . .
C5 C 1.03846(19) 0.3246(4) 0.12243(19) 0.0340(8) Uani 1 1 d U A .
H5A H 1.0470 0.3923 0.1598 0.051 Uiso 1 1 calc R . .
H5B H 1.0804 0.3319 0.0916 0.051 Uiso 1 1 calc R . .
H5C H 1.0414 0.2380 0.1451 0.051 Uiso 1 1 calc R . .
C11 C 0.73727(18) 0.3132(3) -0.08516(16) 0.0235(7) Uani 1 1 d U . .
C12 C 0.7000(2) 0.1901(3) -0.08200(17) 0.0286(7) Uani 1 1 d U A .
C13 C 0.6278(2) 0.1674(4) -0.1287(2) 0.0387(9) Uani 1 1 d U . .
H13A H 0.6015 0.0852 -0.1272 0.046 Uiso 1 1 calc R A .
C14 C 0.5939(2) 0.2604(4) -0.1764(2) 0.0420(9) Uani 1 1 d U A .
H14A H 0.5441 0.2431 -0.2069 0.050 Uiso 1 1 calc R . .
C15 C 0.6315(2) 0.3781(4) -0.18021(19) 0.0345(8) Uani 1 1 d U . .
H15A H 0.6079 0.4413 -0.2142 0.041 Uiso 1 1 calc R A .
C16 C 0.70431(19) 0.4082(3) -0.13517(17) 0.0262(7) Uani 1 1 d U A .
C21 C 0.89291(17) 0.3273(3) 0.18582(17) 0.0217(6) Uani 1 1 d U . .
C22 C 0.90271(19) 0.4264(3) 0.23768(17) 0.0237(7) Uani 1 1 d U A .
C23 C 0.8948(2) 0.3940(3) 0.30811(18) 0.0297(7) Uani 1 1 d U . .
H23A H 0.9002 0.4608 0.3437 0.036 Uiso 1 1 calc R A .
C24 C 0.8795(2) 0.2683(4) 0.32754(18) 0.0348(8) Uani 1 1 d U A .
H24A H 0.8724 0.2488 0.3756 0.042 Uiso 1 1 calc R . .
C25 C 0.8743(2) 0.1705(3) 0.27653(19) 0.0345(8) Uani 1 1 d U . .
H25A H 0.8661 0.0827 0.2906 0.041 Uiso 1 1 calc R A .
C26 C 0.88091(19) 0.1968(3) 0.20503(17) 0.0262(7) Uani 1 1 d U A .
C32 C 0.6250(2) 0.4442(3) 0.0571(2) 0.0237(8) Uani 0.877(4) 1 d PDU . .
H32A H 0.6184 0.4416 0.0039 0.028 Uiso 0.877(4) 1 calc PR A .
H32B H 0.6327 0.5368 0.0722 0.028 Uiso 0.877(4) 1 calc PR . .
C33 C 0.5478(2) 0.3926(4) 0.0811(2) 0.0331(10) Uani 0.877(4) 1 d PU A .
H33A H 0.5580 0.3799 0.1339 0.040 Uiso 0.877(4) 1 calc PR . .
H33B H 0.5048 0.4596 0.0702 0.040 Uiso 0.877(4) 1 calc PR . .
C34 C 0.5178(3) 0.2661(5) 0.0460(3) 0.0520(13) Uani 0.877(4) 1 d PU . .
H34A H 0.4676 0.2403 0.0629 0.078 Uiso 0.877(4) 1 calc PR A .
H34B H 0.5588 0.1979 0.0585 0.078 Uiso 0.877(4) 1 calc PR . .
H34C H 0.5074 0.2776 -0.0064 0.078 Uiso 0.877(4) 1 calc PR . .
C121 C 0.7363(2) 0.0817(4) -0.0309(2) 0.0356(8) Uani 1 1 d U . .
H12A H 0.7608 0.1241 0.0153 0.043 Uiso 1 1 calc R A .
C122 C 0.6734(3) -0.0171(4) -0.0134(2) 0.0520(11) Uani 1 1 d U A .
H12B H 0.6991 -0.0784 0.0233 0.078 Uiso 1 1 calc R . .
H12C H 0.6515 -0.0656 -0.0571 0.078 Uiso 1 1 calc R . .
H12D H 0.6295 0.0294 0.0047 0.078 Uiso 1 1 calc R . .
C123 C 0.8036(3) 0.0082(4) -0.0600(3) 0.0550(11) Uani 1 1 d U A .
H12E H 0.8495 0.0672 -0.0614 0.083 Uiso 1 1 calc R . .
H12F H 0.7834 -0.0236 -0.1087 0.083 Uiso 1 1 calc R . .
H12G H 0.8210 -0.0663 -0.0285 0.083 Uiso 1 1 calc R . .
C161 C 0.7417(2) 0.5411(3) -0.14529(19) 0.0337(8) Uani 1 1 d U . .
H16A H 0.7922 0.5496 -0.1092 0.040 Uiso 1 1 calc R A .
C162 C 0.6842(3) 0.6524(4) -0.1326(2) 0.0522(11) Uani 1 1 d U A .
H16B H 0.6716 0.6466 -0.0835 0.078 Uiso 1 1 calc R . .
H16C H 0.6340 0.6452 -0.1672 0.078 Uiso 1 1 calc R . .
H16D H 0.7101 0.7368 -0.1391 0.078 Uiso 1 1 calc R . .
C163 C 0.7646(3) 0.5543(5) -0.2208(2) 0.0513(11) Uani 1 1 d U A .
H16E H 0.7963 0.4777 -0.2311 0.077 Uiso 1 1 calc R . .
H16F H 0.7970 0.6337 -0.2231 0.077 Uiso 1 1 calc R . .
H16G H 0.7153 0.5598 -0.2565 0.077 Uiso 1 1 calc R . .
C221 C 0.9231(2) 0.5675(3) 0.22252(17) 0.0251(7) Uani 1 1 d U . .
H22A H 0.9278 0.5751 0.1703 0.030 Uiso 1 1 calc R A .
C222 C 0.8569(2) 0.6610(3) 0.2383(2) 0.0378(9) Uani 1 1 d U A .
H22B H 0.8048 0.6342 0.2108 0.057 Uiso 1 1 calc R . .
H22C H 0.8698 0.7501 0.2245 0.057 Uiso 1 1 calc R . .
H22D H 0.8536 0.6588 0.2899 0.057 Uiso 1 1 calc R . .
C223 C 1.0043(2) 0.6070(4) 0.26656(19) 0.0355(8) Uani 1 1 d U A .
H22E H 1.0471 0.5495 0.2544 0.053 Uiso 1 1 calc R . .
H22F H 1.0012 0.5991 0.3180 0.053 Uiso 1 1 calc R . .
H22G H 1.0166 0.6979 0.2555 0.053 Uiso 1 1 calc R . .
C261 C 0.8753(2) 0.0831(3) 0.15217(19) 0.0315(8) Uani 1 1 d U . .
H26A H 0.8727 0.1201 0.1026 0.038 Uiso 1 1 calc R A .
C262 C 0.7990(2) 0.0017(4) 0.1539(2) 0.0381(9) Uani 1 1 d U A .
H26B H 0.7511 0.0567 0.1399 0.057 Uiso 1 1 calc R . .
H26C H 0.7991 -0.0321 0.2027 0.057 Uiso 1 1 calc R . .
H26D H 0.7980 -0.0716 0.1201 0.057 Uiso 1 1 calc R . .
C263 C 0.9499(2) -0.0051(4) 0.1672(3) 0.0496(10) Uani 1 1 d U A .
H26E H 0.9984 0.0457 0.1619 0.074 Uiso 1 1 calc R . .
H26F H 0.9442 -0.0781 0.1330 0.074 Uiso 1 1 calc R . .
H26G H 0.9551 -0.0393 0.2164 0.074 Uiso 1 1 calc R . .
C31 C 0.7008(3) 0.3667(5) 0.0878(3) 0.0220(11) Uani 0.877(4) 1 d PDU A .
H31A H 0.6935 0.2739 0.0729 0.026 Uiso 0.877(4) 1 calc PR . .
H31B H 0.7083 0.3700 0.1411 0.026 Uiso 0.877(4) 1 calc PR . .
Cl1 Cl 0.7009(5) 0.3487(9) 0.1088(4) 0.014(2) Uiso 0.123(4) 1 d PDU A -1

loop_
_atom_site_aniso_label
_atom_site_aniso_U_11
_atom_site_aniso_U_22
_atom_site_aniso_U_33
_atom_site_aniso_U_23
_atom_site_aniso_U_13
_atom_site_aniso_U_12
Ge1 0.02007(18) 0.01361(18) 0.02469(18) 0.00072(13) -0.00069(13) 0.00144(12)
Se1 0.0408(2) 0.01423(19) 0.0383(2) 0.00255(14) -0.00216(15) 0.00111(14)
N1 0.0224(13) 0.0149(13) 0.0221(12) -0.0002(10) -0.0006(10) -0.0036(10)
C1 0.0260(16) 0.0164(15) 0.0262(15) 0.0019(13) 0.0042(13) 0.0020(13)
N2 0.0188(12) 0.0122(12) 0.0264(13) 0.0009(10) -0.0006(10) -0.0005(10)
C2 0.0186(15) 0.0249(17) 0.0323(16) 0.0001(14) 0.0062(13) -0.0024(13)
C3 0.0178(14) 0.0166(16) 0.0344(17) 0.0010(13) -0.0005(13) -0.0016(12)
C4 0.0316(18) 0.040(2) 0.0268(16) -0.0002(15) 0.0045(14) 0.0044(16)
C5 0.0209(16) 0.042(2) 0.0366(19) 0.0024(16) -0.0038(14) 0.0001(15)
C11 0.0211(15) 0.0241(16) 0.0242(15) -0.0048(13) -0.0005(12) -0.0017(13)
C12 0.0321(17) 0.0253(17) 0.0279(16) -0.0051(14) 0.0030(14) -0.0057(14)
C13 0.040(2) 0.035(2) 0.038(2) -0.0054(16) -0.0022(16) -0.0161(17)
C14 0.0291(18) 0.049(2) 0.043(2) -0.0063(18) -0.0089(16) -0.0093(17)
C15 0.0272(17) 0.039(2) 0.0333(18) 0.0001(16) -0.0086(14) 0.0005(15)
C16 0.0237(16) 0.0274(17) 0.0265(16) -0.0040(14) 0.0012(13) 0.0004(14)
C21 0.0176(14) 0.0189(15) 0.0273(15) 0.0041(12) -0.0001(12) -0.0001(12)
C22 0.0223(15) 0.0185(16) 0.0288(16) 0.0028(13) -0.0007(13) 0.0042(13)
C23 0.0374(19) 0.0243(18) 0.0274(16) 0.0029(14) 0.0049(14) 0.0008(15)
C24 0.047(2) 0.0304(19) 0.0268(17) 0.0089(15) 0.0036(15) -0.0012(16)
C25 0.044(2) 0.0213(18) 0.0357(18) 0.0106(14) -0.0008(16) -0.0044(15)
C26 0.0278(16) 0.0187(16) 0.0298(16) 0.0044(13) -0.0031(13) -0.0006(13)
C32 0.0198(17) 0.0188(19) 0.032(2) 0.0035(15) 0.0033(15) 0.0037(14)
C33 0.0211(18) 0.037(2) 0.041(2) 0.0060(19) 0.0058(17) 0.0046(17)
C34 0.032(2) 0.057(3) 0.066(3) 0.003(3) 0.003(2) -0.015(2)
C121 0.046(2) 0.0214(18) 0.0364(19) -0.0038(15) -0.0021(16) -0.0088(16)
C122 0.060(3) 0.035(2) 0.059(3) 0.007(2) 0.002(2) -0.015(2)
C123 0.058(3) 0.031(2) 0.077(3) 0.009(2) 0.013(2) 0.007(2)
C161 0.0333(19) 0.030(2) 0.0334(18) 0.0082(15) -0.0076(15) -0.0053(15)
C162 0.056(3) 0.030(2) 0.063(3) 0.002(2) -0.015(2) 0.0081(19)
C163 0.046(2) 0.064(3) 0.042(2) 0.022(2) -0.0001(18) -0.008(2)
C221 0.0322(17) 0.0162(16) 0.0259(16) -0.0001(13) 0.0013(14) -0.0009(13)
C222 0.049(2) 0.0229(19) 0.042(2) 0.0042(16) 0.0083(17) 0.0088(16)
C223 0.0391(19) 0.031(2) 0.0358(19) -0.0007(16) 0.0044(16) -0.0097(16)
C261 0.0378(19) 0.0191(17) 0.0364(18) 0.0043(14) 0.0019(15) -0.0033(15)
C262 0.040(2) 0.0225(18) 0.050(2) -0.0004(17) -0.0004(17) -0.0065(16)
C263 0.041(2) 0.029(2) 0.078(3) -0.003(2) 0.007(2) 0.0040(18)
C31 0.018(2) 0.027(3) 0.021(3) 0.005(2) 0.0012(19) 0.0013(16)

loop_
_atom_type_symbol
_atom_type_description
_atom_type_scat_dispersion_real
_atom_type_scat_dispersion_imag
_atom_type_scat_source
C C 0.0033 0.0016 'International Tables Vol C Tables 4.2.6.8 and 6.1.1.4'
H H 0.0000 0.0000 'International Tables Vol C Tables 4.2.6.8 and 6.1.1.4'
N N 0.0061 0.0033 'International Tables Vol C Tables 4.2.6.8 and 6.1.1.4'
Ge Ge 0.1547 1.8001 'International Tables Vol C Tables 4.2.6.8 and 6.1.1.4'
Se Se -0.0929 2.2259 'International Tables Vol C Tables 4.2.6.8 and 6.1.1.4'
Cl Cl 0.1484 0.1585 'International Tables Vol C Tables 4.2.6.8 and 6.1.1.4'

loop_
_geom_angle_atom_site_label_1
_geom_angle_atom_site_label_2
_geom_angle_atom_site_label_3
_geom_angle
_geom_angle_site_symmetry_1
_geom_angle_site_symmetry_3
_geom_angle_publ_flag
N2 Ge1 N1 94.00(11) . . ?
N2 Ge1 C31 108.29(17) . . ?
N1 Ge1 C31 106.52(17) . . ?
N2 Ge1 Cl1 99.6(2) . . ?
N1 Ge1 Cl1 111.2(2) . . ?
C31 Ge1 Cl1 9.3(3) . . ?
N2 Ge1 Se1 112.08(7) . . ?
N1 Ge1 Se1 111.55(7) . . ?
C31 Ge1 Se1 120.95(14) . . ?
Cl1 Ge1 Se1 123.7(2) . . ?
C1 N1 C11 122.0(3) . . ?
C1 N1 Ge1 117.5(2) . . ?
C11 N1 Ge1 119.62(19) . . ?
N1 C1 C2 123.0(3) . . ?
N1 C1 C4 119.8(3) . . ?
C2 C1 C4 117.2(3) . . ?
C3 N2 C21 122.3(2) . . ?
C3 N2 Ge1 117.0(2) . . ?
C21 N2 Ge1 120.44(19) . . ?
C3 C2 C1 126.8(3) . . ?
N2 C3 C2 123.2(3) . . ?
N2 C3 C5 119.6(3) . . ?
C2 C3 C5 117.2(3) . . ?
C16 C11 C12 121.1(3) . . ?
C16 C11 N1 120.1(3) . . ?
C12 C11 N1 118.7(3) . . ?
C13 C12 C11 117.8(3) . . ?
C13 C12 C121 119.6(3) . . ?
C11 C12 C121 122.6(3) . . ?
C14 C13 C12 121.7(3) . . ?
C15 C14 C13 120.0(3) . . ?
C14 C15 C16 121.7(3) . . ?
C11 C16 C15 117.8(3) . . ?
C11 C16 C161 125.2(3) . . ?
C15 C16 C161 117.1(3) . . ?
C22 C21 C26 121.0(3) . . ?
C22 C21 N2 120.8(3) . . ?
C26 C21 N2 118.2(3) . . ?
C23 C22 C21 118.3(3) . . ?
C23 C22 C221 117.5(3) . . ?
C21 C22 C221 124.2(3) . . ?
C24 C23 C22 121.8(3) . . ?
C23 C24 C25 119.2(3) . . ?
C24 C25 C26 121.8(3) . . ?
C25 C26 C21 117.9(3) . . ?
C25 C26 C261 118.5(3) . . ?
C21 C26 C261 123.6(3) . . ?
C31 C32 C33 113.5(3) . . ?
C34 C33 C32 114.0(3) . . ?
C123 C121 C12 112.0(3) . . ?
C123 C121 C122 108.8(3) . . ?
C12 C121 C122 113.3(3) . . ?
C16 C161 C162 111.3(3) . . ?
C16 C161 C163 111.2(3) . . ?
C162 C161 C163 109.4(3) . . ?
C22 C221 C222 111.5(3) . . ?
C22 C221 C223 110.8(3) . . ?
C222 C221 C223 109.8(3) . . ?
C26 C261 C262 111.6(3) . . ?
C26 C261 C263 111.3(3) . . ?
C262 C261 C263 109.6(3) . . ?
C32 C31 Ge1 111.3(4) . . ?

loop_
_geom_bond_atom_site_label_1
_geom_bond_atom_site_label_2
_geom_bond_distance
_geom_bond_site_symmetry_2
_geom_bond_publ_flag
Ge1 N2 1.930(2) . ?
Ge1 N1 1.941(2) . ?
Ge1 C31 1.961(5) . ?
Ge1 Cl1 2.232(8) . ?
Ge1 Se1 2.2186(6) . ?
N1 C1 1.328(4) . ?
N1 C11 1.455(4) . ?
C1 C2 1.397(4) . ?
C1 C4 1.502(4) . ?
N2 C3 1.334(4) . ?
N2 C21 1.455(4) . ?
C2 C3 1.394(5) . ?
C3 C5 1.501(4) . ?
C11 C16 1.402(5) . ?
C11 C12 1.408(5) . ?
C12 C13 1.397(5) . ?
C12 C121 1.528(5) . ?
C13 C14 1.368(5) . ?
C14 C15 1.363(5) . ?
C15 C16 1.404(5) . ?
C16 C161 1.519(5) . ?
C21 C22 1.397(4) . ?
C21 C26 1.404(4) . ?
C22 C23 1.391(5) . ?
C22 C221 1.518(4) . ?
C23 C24 1.370(5) . ?
C24 C25 1.378(5) . ?
C25 C26 1.392(5) . ?
C26 C261 1.521(5) . ?
C32 C31 1.528(6) . ?
C32 C33 1.526(5) . ?
C33 C34 1.501(6) . ?
C121 C123 1.522(6) . ?
C121 C122 1.528(5) . ?
C161 C162 1.532(5) . ?
C161 C163 1.533(5) . ?
C221 C222 1.526(5) . ?
C221 C223 1.529(5) . ?
C261 C262 1.527(5) . ?
C261 C263 1.529(5) . ?
